data_1555496
loop_
_publ_author_name
'O\<seka, Maksim'
'Kimm, Mariliis'
'Kaabel, Sandra'
'J\"arving, Ivar'
'Rissanen, Kari'
'Kanger, T\~onis'

_publ_section_title
;
 Asymmetric Organocatalytic Wittig [2,3]-Rearrangement of Oxindoles.
;
_journal_issue 6
_journal_name_full 'Organic letters'
_journal_page_first 1358
_journal_page_last 1361
_journal_paper_doi 10.1021/acs.orglett.6b00291
_journal_volume 18
_journal_year 2016
_chemical_absolute_configuration ad
_chemical_formula_moiety 'C25 H22 F N O2'
_chemical_formula_sum 'C25 H22 F N O2'
_chemical_formula_weight 387.43
_space_group_crystal_system orthorhombic
_space_group_IT_number 19
_space_group_name_Hall 'P 2ac 2ab'
_space_group_name_H-M_alt 'P 21 21 21'
_atom_sites_solution_hydrogens mixed
_atom_sites_solution_primary direct
_audit_creation_date 2015-11-19
_audit_creation_method
;
Olex2 1.2
(compiled 2015.09.30 svn.r3233 for OlexSys, GUI svn.r5103)
;
_cell_angle_alpha 90
_cell_angle_beta 90
_cell_angle_gamma 90
_cell_formula_units_Z 8
_cell_length_a 9.56524(7)
_cell_length_b 18.64102(14)
_cell_length_c 22.57118(18)
_cell_measurement_reflns_used 34152
_cell_measurement_temperature 170(2)
_cell_measurement_theta_max 67.2470
_cell_measurement_theta_min 1.9280
_cell_volume 4024.57(5)
_computing_cell_refinement
;
CrysAlisPro, Agilent Technologies,
Version 1.171.37.35 (release 13-08-2014 CrysAlis171 .NET)
(compiled Aug 13 2014,18:06:01)
;
_computing_data_collection
;
HKL-2000
Rigaku Collection Strategy
(Daniels, L. M. (2011). Acta Cryst. A67, C143)
;
_computing_data_reduction
;
CrysAlisPro, Agilent Technologies,
Version 1.171.37.35 (release 13-08-2014 CrysAlis171 .NET)
(compiled Aug 13 2014,18:06:01)
;
_computing_molecular_graphics 'Olex2 (Dolomanov et al., 2009)'
_computing_publication_material 'Olex2 (Dolomanov et al., 2009)'
_computing_structure_refinement 'ShelXL (Sheldrick, 2015)'
_computing_structure_solution 'ShelXT (Sheldrick, 2015)'
_diffrn_ambient_temperature 170.0
_diffrn_detector CCD
_diffrn_detector_area_resol_mean 22.17
_diffrn_detector_type 'Rigaku Saturn944+'
_diffrn_measured_fraction_theta_full 0.995
_diffrn_measured_fraction_theta_max 0.995
_diffrn_measurement_device AFC11
_diffrn_measurement_device_type 'Rigaku Saturn944+ (2x2 bin mode)'
_diffrn_measurement_method '\w scans'
_diffrn_radiation_collimation 0.2
_diffrn_radiation_monochromator Confocal
_diffrn_radiation_probe x-ray
_diffrn_radiation_type CuK\a
_diffrn_radiation_wavelength 1.54184
_diffrn_reflns_av_R_equivalents 0.0252
_diffrn_reflns_av_unetI/netI 0.0114
_diffrn_reflns_Laue_measured_fraction_full 0.995
_diffrn_reflns_Laue_measured_fraction_max 0.995
_diffrn_reflns_limit_h_max 11
_diffrn_reflns_limit_h_min -11
_diffrn_reflns_limit_k_max 22
_diffrn_reflns_limit_k_min -21
_diffrn_reflns_limit_l_max 26
_diffrn_reflns_limit_l_min -26
_diffrn_reflns_number 39394
_diffrn_reflns_point_group_measured_fraction_full 0.993
_diffrn_reflns_point_group_measured_fraction_max 0.993
_diffrn_reflns_theta_full 67.330
_diffrn_reflns_theta_max 67.330
_diffrn_reflns_theta_min 3.075
_diffrn_source 'sealed X-ray tube'
_diffrn_source_current 0.6
_diffrn_source_power 0.03
_diffrn_source_target CuK\a
_diffrn_source_type 'Rigaku MicroMax-003'
_diffrn_source_voltage 50.0
_exptl_absorpt_coefficient_mu 0.704
_exptl_absorpt_correction_T_max 1.00000
_exptl_absorpt_correction_T_min 0.58319
_exptl_absorpt_correction_type multi-scan
_exptl_absorpt_process_details
;
CrysAlisPro, Agilent Technologies,
Version 1.171.37.35 (release 13-08-2014 CrysAlis171 .NET)
(compiled Aug 13 2014,18:06:01)
Empirical absorption correction using spherical harmonics,
 implemented in SCALE3 ABSPACK scaling algorithm.
;
_exptl_crystal_colour 'pale yellow'
_exptl_crystal_density_diffrn 1.279
_exptl_crystal_description block
_exptl_crystal_F_000 1632
_exptl_crystal_size_max 0.41
_exptl_crystal_size_mid 0.40
_exptl_crystal_size_min 0.23
_refine_diff_density_max 0.135
_refine_diff_density_min -0.133
_refine_diff_density_rms 0.028
_refine_ls_abs_structure_details
;
 Flack x determined using 3043 quotients [(I+)-(I-)]/[(I+)+(I-)]
 (Parsons, Flack and Wagner, Acta Cryst. B69 (2013) 249-259).
;
_refine_ls_abs_structure_Flack 0.02(3)
_refine_ls_extinction_method none
_refine_ls_goodness_of_fit_ref 1.039
_refine_ls_hydrogen_treatment mixed
_refine_ls_matrix_type full
_refine_ls_number_parameters 533
_refine_ls_number_reflns 7170
_refine_ls_number_restraints 476
_refine_ls_restrained_S_all 1.022
_refine_ls_R_factor_all 0.0284
_refine_ls_R_factor_gt 0.0281
_refine_ls_shift/su_max 0.000
_refine_ls_shift/su_mean 0.000
_refine_ls_structure_factor_coef Fsqd
_refine_ls_weighting_details 'w=1/[\s^2^(Fo^2^)+(0.0414P)^2^+0.5978P] where P=(Fo^2^+2Fc^2^)/3'
_refine_ls_weighting_scheme calc
_refine_ls_wR_factor_gt 0.0741
_refine_ls_wR_factor_ref 0.0744
_reflns_Friedel_coverage 0.776
_reflns_Friedel_fraction_full 0.989
_reflns_Friedel_fraction_max 0.989
_reflns_number_gt 7095
_reflns_number_total 7170
_reflns_threshold_expression 'I > 2\s(I)'
_cod_data_source_file ol6b00291_si_003.cif
_cod_data_source_block 3i
_cod_database_code 1555496
_shelx_space_group_comment
;
The symmetry employed for this shelxl refinement is uniquely defined
by the following loop, which should always be used as a source of
symmetry information in preference to the above space-group names.
They are only intended as comments.
;
_reflns_odcompleteness_completeness 99.54
_reflns_odcompleteness_iscentric 1
_reflns_odcompleteness_theta 67.22
_olex2_refinement_description
;
1. Fixed Uiso
 At 1.2 times of:
  All C(H) groups, All C(H,H) groups
 At 1.5 times of:
  All C(H,H,H) groups
2. Restrained distances
 H2A-O2A
 0.84 with sigma of 0.02
 OBA-HBA
 0.84 with sigma of 0.02
3. Rigid body (RIGU) restrains
 C1, C2, C3, C4, C5, C6, C7, C8, C9, C10, C11, C12, C13, C14, CB0A, CB1A, CB2A,
  CB3A, CB4A, CB5A, CB6A, CB7A, CB8A, CB9A, CBA, C1A, C2A, C3A, C4A, C5A, C6A,
 C7A, C8A, C9A, C10A, C11A, C12A, C13A, C14A, C15A, C16A, C17A, C18A, C19A,
 C20A, C21A, C22A, C23A, C24A, C25A, NBA, N1A, O1, OBA, O1A, O2A, FBA, F1A
 with sigma for 1-2 distances of 0.004 and sigma for 1-3 distances of 0.004
4.a Ternary CH refined with riding coordinates:
 C9(H9), C9A(H9A)
4.b Secondary CH2 refined with riding coordinates:
 CB8A(HB8A,HB8B), C18A(H18A,H18B)
4.c Aromatic/amide H refined with riding coordinates:
 C5(H5), C7(H7), C8(H8), C10(H10), C11(H11), C12(H12), CB0A(HB0A), CB1A(HB1A),
 CB3A(HB3A), CB4A(HB4A), CB5A(HB5A), CB6A(HB6A), CB7A(HB7A), C6A(H6A), C7A(H7A),
  C8A(H8A), C10A(H10A), C13A(H13D), C14A(H14C), C15A(H15A), C16A(H16A),
 C17A(H17A), C20A(H20A), C21A(H21A), C23A(H23A), C24A(H24A)
4.d X=CH2 refined with riding coordinates:
 C14(H14A,H14B), C11A(H11A,H11B)
4.e Idealised Me refined as rotating group:
 C13(H13A,H13B,H13C), C25A(H25A,H25B,H25C)
;
_shelx_shelxl_version_number 2014/7
_olex2_submission_special_instructions 'No special instructions were received'

loop_
_space_group_symop_operation_xyz
'x, y, z'
'-x+1/2, -y, z+1/2'
'-x, y+1/2, -z+1/2'
'x+1/2, -y+1/2, -z'

loop_
_atom_site_label
_atom_site_type_symbol
_atom_site_fract_x
_atom_site_fract_y
_atom_site_fract_z
_atom_site_U_iso_or_equiv
_atom_site_adp_type
_atom_site_occupancy
_atom_site_site_symmetry_order
_atom_site_calc_flag
_atom_site_refinement_flags_posn
_atom_site_refinement_flags_adp
O1 O 0.31130(14) 0.34835(7) 0.26547(6) 0.0394(3) Uani 1 1 d . U
C1 C 0.15818(18) 0.47888(9) 0.18102(8) 0.0330(4) Uani 1 1 d . U
C2 C 0.27522(17) 0.30714(10) 0.11649(8) 0.0323(4) Uani 1 1 d . U
C3 C 0.34994(18) 0.37057(10) 0.10936(8) 0.0332(4) Uani 1 1 d . U
C4 C 0.2480(2) 0.26457(11) 0.06785(9) 0.0397(4) Uani 1 1 d . U
C5 C -0.0576(2) 0.48226(11) 0.12541(9) 0.0420(4) Uani 1 1 d . U
H5 H -0.1044 0.4838 0.0883 0.050 Uiso 1 1 calc R .
C6 C 0.37886(17) 0.40173(10) 0.16971(8) 0.0318(4) Uani 1 1 d . U
C7 C 0.0875(2) 0.48071(10) 0.12709(8) 0.0384(4) Uani 1 1 d . U
H7 H 0.1390 0.4809 0.0911 0.046 Uiso 1 1 calc R .
C8 C 0.3686(2) 0.34786(13) 0.00554(9) 0.0482(5) Uani 1 1 d . U
H8 H 0.3994 0.3619 -0.0328 0.058 Uiso 1 1 calc R .
C9 C 0.31708(18) 0.47701(10) 0.18491(9) 0.0354(4) Uani 1 1 d . U
H9 H 0.3409 0.4862 0.2274 0.042 Uiso 1 1 calc R .
C10 C 0.3992(2) 0.39079(11) 0.05419(9) 0.0410(4) Uani 1 1 d . U
H10 H 0.4529 0.4333 0.0496 0.049 Uiso 1 1 calc R .
C11 C 0.2937(2) 0.28481(13) 0.01245(9) 0.0475(5) Uani 1 1 d . U
H11 H 0.2739 0.2556 -0.0210 0.057 Uiso 1 1 calc R .
C12 C 0.3869(2) 0.53557(11) 0.14991(11) 0.0466(5) Uani 1 1 d . U
H12 H 0.3587 0.5432 0.1101 0.056 Uiso 1 1 calc R .
C13 C -0.4193(2) 0.21257(14) 0.14951(13) 0.0607(6) Uani 1 1 d . U
H13A H -0.4378 0.2178 0.1070 0.091 Uiso 1 1 calc GR .
H13B H -0.4671 0.2509 0.1713 0.091 Uiso 1 1 calc GR .
H13C H -0.4538 0.1659 0.1631 0.091 Uiso 1 1 calc GR .
C14 C 0.4855(2) 0.57671(13) 0.17216(16) 0.0688(7) Uani 1 1 d . U
H14A H 0.5154 0.5700 0.2119 0.083 Uiso 1 1 calc R .
H14B H 0.5269 0.6131 0.1485 0.083 Uiso 1 1 calc R .
FBA F 0.18055(14) 0.20112(7) 0.07408(6) 0.0530(3) Uani 1 1 d . U
OBA O 0.52556(12) 0.40103(7) 0.17793(6) 0.0354(3) Uani 1 1 d D U
NBA N 0.24836(14) 0.29447(8) 0.17748(7) 0.0323(3) Uani 1 1 d . U
CB0A C -0.0432(2) 0.16183(10) 0.18450(9) 0.0390(4) Uani 1 1 d . U
HB0A H 0.0091 0.1196 0.1926 0.047 Uiso 1 1 calc R .
CB1A C -0.1846(2) 0.15673(10) 0.17261(10) 0.0427(4) Uani 1 1 d . U
HB1A H -0.2283 0.1110 0.1727 0.051 Uiso 1 1 calc R .
CB2A C -0.26379(19) 0.21737(11) 0.16054(9) 0.0405(4) Uani 1 1 d . U
CB3A C -0.1961(2) 0.28324(11) 0.15992(9) 0.0411(4) Uani 1 1 d . U
HB3A H -0.2477 0.3254 0.1508 0.049 Uiso 1 1 calc R .
CB4A C -0.05466(19) 0.28871(10) 0.17233(9) 0.0384(4) Uani 1 1 d . U
HB4A H -0.0108 0.3344 0.1723 0.046 Uiso 1 1 calc R .
CB5A C -0.13459(19) 0.48151(10) 0.17715(10) 0.0409(4) Uani 1 1 d . U
HB5A H -0.2338 0.4826 0.1758 0.049 Uiso 1 1 calc R .
CB6A C -0.0664(2) 0.47917(11) 0.23058(9) 0.0419(4) Uani 1 1 d . U
HB6A H -0.1188 0.4782 0.2663 0.050 Uiso 1 1 calc R .
CB7A C 0.0786(2) 0.47822(10) 0.23285(9) 0.0380(4) Uani 1 1 d . U
HB7A H 0.1244 0.4771 0.2702 0.046 Uiso 1 1 calc R .
CB8A C 0.17568(19) 0.23230(10) 0.20203(9) 0.0368(4) Uani 1 1 d . U
HB8A H 0.1825 0.2340 0.2458 0.044 Uiso 1 1 calc R .
HB8B H 0.2236 0.1882 0.1885 0.044 Uiso 1 1 calc R .
CB9A C 0.02330(18) 0.22793(10) 0.18479(8) 0.0331(4) Uani 1 1 d . U
CBA C 0.30959(18) 0.34645(9) 0.21124(8) 0.0317(4) Uani 1 1 d . U
F1A F 0.58987(17) 0.20836(8) 0.41956(7) 0.0660(4) Uani 1 1 d . U
O1A O 0.61062(14) 0.44177(8) 0.28807(6) 0.0417(3) Uani 1 1 d . U
O2A O 0.35112(16) 0.47397(10) 0.35346(8) 0.0567(4) Uani 1 1 d D U
N1A N 0.59031(16) 0.34390(9) 0.34941(7) 0.0362(3) Uani 1 1 d . U
C1A C 0.56822(18) 0.41268(11) 0.33326(8) 0.0358(4) Uani 1 1 d . U
C2A C 0.4777(2) 0.44986(12) 0.38044(8) 0.0412(4) Uani 1 1 d . U
C3A C 0.4551(2) 0.39034(12) 0.42450(8) 0.0421(5) Uani 1 1 d . U
C4A C 0.52493(19) 0.32997(12) 0.40471(8) 0.0388(4) Uani 1 1 d . U
C5A C 0.5250(2) 0.26848(13) 0.43861(10) 0.0510(5) Uani 1 1 d . U
C6A C 0.4547(3) 0.26737(17) 0.49202(11) 0.0662(7) Uani 1 1 d . U
H6A H 0.4555 0.2252 0.5156 0.079 Uiso 1 1 calc R .
C7A C 0.3837(3) 0.32673(19) 0.51109(10) 0.0695(8) Uani 1 1 d . U
H7A H 0.3350 0.3251 0.5478 0.083 Uiso 1 1 calc R .
C8A C 0.3817(2) 0.38965(16) 0.47748(9) 0.0567(6) Uani 1 1 d . U
H8A H 0.3316 0.4307 0.4905 0.068 Uiso 1 1 calc R .
C9A C 0.5572(2) 0.51633(12) 0.40348(9) 0.0441(5) Uani 1 1 d . U
H9A H 0.5705 0.5482 0.3683 0.053 Uiso 1 1 calc R .
C10A C 0.4724(3) 0.55947(13) 0.44723(10) 0.0548(6) Uani 1 1 d . U
H10A H 0.3735 0.5578 0.4435 0.066 Uiso 1 1 calc R .
C11A C 0.5241(3) 0.59914(13) 0.49008(11) 0.0607(6) Uani 1 1 d . U
H11A H 0.6224 0.6023 0.4954 0.073 Uiso 1 1 calc R .
H11B H 0.4631 0.6247 0.5158 0.073 Uiso 1 1 calc R .
C12A C 0.7042(2) 0.49720(10) 0.42487(9) 0.0394(4) Uani 1 1 d . U
C13A C 0.7276(2) 0.45611(11) 0.47554(9) 0.0416(4) Uani 1 1 d . U
H13D H 0.6504 0.4402 0.4985 0.050 Uiso 1 1 calc R .
C14A C 0.8619(2) 0.43823(12) 0.49281(10) 0.0483(5) Uani 1 1 d . U
H14C H 0.8762 0.4099 0.5273 0.058 Uiso 1 1 calc R .
C15A C 0.9757(2) 0.46143(13) 0.46012(11) 0.0526(5) Uani 1 1 d . U
H15A H 1.0678 0.4486 0.4718 0.063 Uiso 1 1 calc R .
C16A C 0.9548(2) 0.50327(13) 0.41053(11) 0.0514(5) Uani 1 1 d . U
H16A H 1.0326 0.5200 0.3883 0.062 Uiso 1 1 calc R .
C17A C 0.8196(2) 0.52091(11) 0.39317(9) 0.0456(5) Uani 1 1 d . U
H17A H 0.8060 0.5498 0.3590 0.055 Uiso 1 1 calc R .
C18A C 0.6554(2) 0.29115(12) 0.31033(9) 0.0417(4) Uani 1 1 d . U
H18A H 0.6592 0.3111 0.2697 0.050 Uiso 1 1 calc R .
H18B H 0.5958 0.2477 0.3091 0.050 Uiso 1 1 calc R .
C19A C 0.80115(19) 0.26968(10) 0.32891(8) 0.0346(4) Uani 1 1 d . U
C20A C 0.8428(2) 0.19894(10) 0.32324(9) 0.0392(4) Uani 1 1 d . U
H20A H 0.7780 0.1640 0.3096 0.047 Uiso 1 1 calc R .
C21A C 0.9776(2) 0.17863(11) 0.33718(9) 0.0425(4) Uani 1 1 d . U
H21A H 1.0047 0.1299 0.3326 0.051 Uiso 1 1 calc R .
C22A C 1.0741(2) 0.22800(11) 0.35778(8) 0.0392(4) Uani 1 1 d . U
C23A C 1.0323(2) 0.29894(11) 0.36305(9) 0.0410(4) Uani 1 1 d . U
H23A H 1.0973 0.3338 0.3765 0.049 Uiso 1 1 calc R .
C24A C 0.8976(2) 0.31971(10) 0.34901(9) 0.0389(4) Uani 1 1 d . U
H24A H 0.8709 0.3685 0.3532 0.047 Uiso 1 1 calc R .
C25A C 1.2199(2) 0.20524(16) 0.37424(12) 0.0597(6) Uani 1 1 d . U
H25A H 1.2877 0.2367 0.3546 0.090 Uiso 1 1 calc GR .
H25B H 1.2352 0.1556 0.3616 0.090 Uiso 1 1 calc GR .
H25C H 1.2317 0.2087 0.4173 0.090 Uiso 1 1 calc GR .
HBA H 0.542(3) 0.4160(13) 0.2155(9) 0.054(7) Uiso 1 1 d D .
H2A H 0.330(5) 0.4361(18) 0.3309(17) 0.128(16) Uiso 1 1 d D .

loop_
_atom_site_aniso_label
_atom_site_aniso_U_11
_atom_site_aniso_U_22
_atom_site_aniso_U_33
_atom_site_aniso_U_23
_atom_site_aniso_U_13
_atom_site_aniso_U_12
O1 0.0337(7) 0.0520(8) 0.0325(7) 0.0063(6) -0.0007(5) -0.0049(6)
C1 0.0273(8) 0.0324(8) 0.0391(9) 0.0027(8) 0.0012(7) -0.0015(7)
C2 0.0220(7) 0.0411(9) 0.0338(9) 0.0038(7) 0.0001(6) 0.0040(7)
C3 0.0245(8) 0.0401(9) 0.0351(9) 0.0061(7) 0.0010(7) 0.0035(7)
C4 0.0322(9) 0.0434(10) 0.0435(10) -0.0014(8) -0.0007(8) 0.0024(8)
C5 0.0348(10) 0.0453(11) 0.0459(11) 0.0028(9) -0.0078(8) 0.0028(8)
C6 0.0211(8) 0.0401(9) 0.0341(9) 0.0042(7) 0.0009(6) -0.0021(7)
C7 0.0342(9) 0.0435(10) 0.0376(10) 0.0046(8) 0.0019(8) 0.0013(8)
C8 0.0473(12) 0.0638(13) 0.0335(10) 0.0062(9) 0.0044(9) 0.0040(10)
C9 0.0279(8) 0.0391(9) 0.0392(9) 0.0011(8) 0.0013(7) -0.0033(7)
C10 0.0361(9) 0.0490(11) 0.0378(9) 0.0086(8) 0.0040(8) 0.0004(9)
C11 0.0453(11) 0.0596(13) 0.0376(10) -0.0064(9) -0.0020(9) 0.0072(10)
C12 0.0323(10) 0.0426(10) 0.0651(13) 0.0107(10) 0.0089(9) -0.0002(8)
C13 0.0317(11) 0.0602(14) 0.0901(18) -0.0238(13) -0.0073(11) 0.0015(10)
C14 0.0392(12) 0.0471(12) 0.120(2) 0.0175(14) -0.0005(14) -0.0094(10)
FBA 0.0534(7) 0.0502(7) 0.0554(7) -0.0113(6) 0.0043(6) -0.0114(6)
OBA 0.0216(6) 0.0470(7) 0.0376(7) 0.0020(6) 0.0012(5) -0.0007(5)
NBA 0.0253(7) 0.0383(8) 0.0334(7) 0.0065(6) 0.0017(6) -0.0018(6)
CB0A 0.0331(9) 0.0359(9) 0.0480(11) 0.0007(8) 0.0038(8) 0.0024(7)
CB1A 0.0341(9) 0.0395(10) 0.0544(12) -0.0089(9) 0.0025(9) -0.0062(8)
CB2A 0.0282(9) 0.0464(10) 0.0470(11) -0.0115(9) -0.0003(8) -0.0005(8)
CB3A 0.0308(9) 0.0411(10) 0.0514(11) -0.0023(8) -0.0024(8) 0.0052(8)
CB4A 0.0301(9) 0.0349(9) 0.0502(11) 0.0009(8) 0.0011(8) -0.0018(7)
CB5A 0.0263(8) 0.0361(9) 0.0601(12) 0.0000(9) 0.0000(8) 0.0010(7)
CB6A 0.0329(10) 0.0457(11) 0.0471(11) 0.0000(9) 0.0107(8) 0.0001(8)
CB7A 0.0332(9) 0.0433(10) 0.0375(9) -0.0016(8) 0.0001(8) 0.0014(8)
CB8A 0.0284(9) 0.0376(9) 0.0445(10) 0.0109(8) -0.0011(8) -0.0017(7)
CB9A 0.0278(8) 0.0382(9) 0.0333(8) 0.0035(7) 0.0025(7) -0.0012(7)
CBA 0.0224(8) 0.0400(9) 0.0328(9) 0.0043(7) -0.0004(7) 0.0019(7)
F1A 0.0711(9) 0.0556(8) 0.0713(9) 0.0185(7) -0.0195(7) -0.0085(7)
O1A 0.0374(7) 0.0564(8) 0.0314(6) 0.0045(6) 0.0014(5) -0.0042(6)
O2A 0.0363(8) 0.0815(12) 0.0521(9) 0.0021(9) -0.0055(7) 0.0220(8)
N1A 0.0289(7) 0.0485(9) 0.0312(7) 0.0024(6) -0.0017(6) 0.0024(7)
C1A 0.0259(8) 0.0513(10) 0.0302(9) 0.0013(8) -0.0027(7) 0.0007(7)
C2A 0.0289(9) 0.0586(12) 0.0361(9) 0.0031(8) -0.0001(8) 0.0106(8)
C3A 0.0272(9) 0.0666(13) 0.0326(9) 0.0022(9) -0.0021(7) -0.0039(9)
C4A 0.0259(8) 0.0584(11) 0.0320(9) 0.0060(8) -0.0057(7) -0.0074(8)
C5A 0.0461(11) 0.0608(13) 0.0461(11) 0.0134(10) -0.0159(10) -0.0160(10)
C6A 0.0671(16) 0.0908(19) 0.0406(12) 0.0191(12) -0.0134(11) -0.0364(15)
C7A 0.0549(15) 0.120(2) 0.0338(11) 0.0118(13) 0.0020(10) -0.0358(16)
C8A 0.0343(11) 0.0958(18) 0.0399(11) -0.0047(11) 0.0058(9) -0.0119(11)
C9A 0.0447(11) 0.0481(11) 0.0394(10) 0.0033(9) 0.0037(8) 0.0128(9)
C10A 0.0561(13) 0.0569(13) 0.0513(12) 0.0007(10) 0.0070(11) 0.0223(11)
C11A 0.0783(17) 0.0518(13) 0.0522(13) -0.0025(10) 0.0120(12) 0.0185(12)
C12A 0.0432(10) 0.0363(9) 0.0387(10) -0.0082(8) 0.0030(8) 0.0038(8)
C13A 0.0415(10) 0.0423(10) 0.0410(10) -0.0048(8) -0.0020(8) -0.0007(8)
C14A 0.0485(12) 0.0468(11) 0.0494(11) -0.0066(9) -0.0123(9) 0.0002(9)
C15A 0.0392(11) 0.0549(12) 0.0637(14) -0.0196(11) -0.0114(10) -0.0014(10)
C16A 0.0442(11) 0.0522(12) 0.0579(13) -0.0137(10) 0.0068(10) -0.0102(10)
C17A 0.0501(11) 0.0416(10) 0.0450(11) -0.0053(9) 0.0053(9) -0.0025(9)
C18A 0.0355(10) 0.0507(11) 0.0390(10) -0.0052(8) -0.0063(8) 0.0036(8)
C19A 0.0326(9) 0.0410(9) 0.0302(9) -0.0012(7) -0.0011(7) 0.0000(8)
C20A 0.0370(10) 0.0398(9) 0.0407(10) -0.0025(8) -0.0009(8) -0.0040(8)
C21A 0.0450(11) 0.0388(10) 0.0437(10) 0.0014(8) 0.0030(9) 0.0072(8)
C22A 0.0329(10) 0.0512(11) 0.0336(9) 0.0041(8) 0.0008(7) 0.0051(8)
C23A 0.0339(9) 0.0480(11) 0.0411(10) -0.0031(8) -0.0035(8) -0.0054(8)
C24A 0.0375(10) 0.0373(9) 0.0421(10) -0.0010(8) -0.0030(8) 0.0017(8)
C25A 0.0410(12) 0.0771(16) 0.0609(14) 0.0029(12) -0.0072(10) 0.0136(11)

loop_
_atom_type_symbol
_atom_type_description
_atom_type_scat_dispersion_real
_atom_type_scat_dispersion_imag
_atom_type_scat_source
C C 0.0181 0.0091 'International Tables Vol C Tables 4.2.6.8 and 6.1.1.4'
H H 0.0000 0.0000 'International Tables Vol C Tables 4.2.6.8 and 6.1.1.4'
N N 0.0311 0.0180 'International Tables Vol C Tables 4.2.6.8 and 6.1.1.4'
O O 0.0492 0.0322 'International Tables Vol C Tables 4.2.6.8 and 6.1.1.4'
F F 0.0727 0.0534 'International Tables Vol C Tables 4.2.6.8 and 6.1.1.4'

loop_
_geom_angle_atom_site_label_1
_geom_angle_atom_site_label_2
_geom_angle_atom_site_label_3
_geom_angle
C7 C1 C9 122.37(17)
C7 C1 CB7A 117.91(16)
CB7A C1 C9 119.72(17)
C3 C2 NBA 110.27(16)
C4 C2 C3 119.60(17)
C4 C2 NBA 129.91(17)
C2 C3 C6 108.51(15)
C10 C3 C2 120.70(18)
C10 C3 C6 130.27(17)
C11 C4 C2 120.32(19)
FBA C4 C2 120.65(17)
FBA C4 C11 118.99(18)
C7 C5 H5 119.7
CB5A C5 H5 119.7
CB5A C5 C7 120.64(19)
C3 C6 C9 118.41(15)
C3 C6 CBA 102.31(14)
OBA C6 C3 107.27(14)
OBA C6 C9 110.78(14)
OBA C6 CBA 109.88(14)
CBA C6 C9 107.73(14)
C1 C7 H7 119.7
C5 C7 C1 120.63(18)
C5 C7 H7 119.7
C10 C8 H8 119.7
C11 C8 H8 119.7
C11 C8 C10 120.54(19)
C1 C9 C6 112.69(15)
C1 C9 H9 106.2
C6 C9 H9 106.2
C12 C9 C1 113.37(16)
C12 C9 C6 111.65(15)
C12 C9 H9 106.2
C3 C10 C8 118.88(19)
C3 C10 H10 120.6
C8 C10 H10 120.6
C4 C11 C8 119.9(2)
C4 C11 H11 120.0
C8 C11 H11 120.0
C9 C12 H12 118.6
C14 C12 C9 122.8(2)
C14 C12 H12 118.6
H13A C13 H13B 109.5
H13A C13 H13C 109.5
H13B C13 H13C 109.5
CB2A C13 H13A 109.5
CB2A C13 H13B 109.5
CB2A C13 H13C 109.5
C12 C14 H14A 120.0
C12 C14 H14B 120.0
H14A C14 H14B 120.0
C6 OBA HBA 107.2(17)
C2 NBA CB8A 125.86(16)
CBA NBA C2 110.22(14)
CBA NBA CB8A 123.76(15)
CB1A CB0A HB0A 119.6
CB1A CB0A CB9A 120.72(18)
CB9A CB0A HB0A 119.6
CB0A CB1A HB1A 119.5
CB0A CB1A CB2A 121.06(18)
CB2A CB1A HB1A 119.5
CB1A CB2A C13 121.41(19)
CB1A CB2A CB3A 117.89(17)
CB3A CB2A C13 120.68(19)
CB2A CB3A HB3A 119.4
CB4A CB3A CB2A 121.25(18)
CB4A CB3A HB3A 119.4
CB3A CB4A HB4A 119.8
CB3A CB4A CB9A 120.44(18)
CB9A CB4A HB4A 119.8
C5 CB5A HB5A 120.3
CB6A CB5A C5 119.37(17)
CB6A CB5A HB5A 120.3
CB5A CB6A HB6A 119.7
CB5A CB6A CB7A 120.53(19)
CB7A CB6A HB6A 119.7
C1 CB7A HB7A 119.5
CB6A CB7A C1 120.92(19)
CB6A CB7A HB7A 119.5
NBA CB8A HB8A 108.8
NBA CB8A HB8B 108.8
NBA CB8A CB9A 113.84(15)
HB8A CB8A HB8B 107.7
CB9A CB8A HB8A 108.8
CB9A CB8A HB8B 108.8
CB0A CB9A CB8A 119.44(17)
CB4A CB9A CB0A 118.62(17)
CB4A CB9A CB8A 121.84(16)
O1 CBA C6 125.61(16)
O1 CBA NBA 125.76(16)
NBA CBA C6 108.62(14)
C2A O2A H2A 101(3)
C1A N1A C4A 110.01(16)
C1A N1A C18A 122.91(16)
C4A N1A C18A 126.54(17)
O1A C1A N1A 126.44(18)
O1A C1A C2A 124.33(18)
N1A C1A C2A 109.23(16)
O2A C2A C1A 108.91(15)
O2A C2A C3A 113.04(17)
O2A C2A C9A 107.97(17)
C1A C2A C9A 108.54(16)
C3A C2A C1A 101.91(16)
C3A C2A C9A 116.09(16)
C4A C3A C2A 108.46(16)
C4A C3A C8A 121.0(2)
C8A C3A C2A 130.5(2)
C3A C4A N1A 110.36(17)
C5A C4A N1A 129.8(2)
C5A C4A C3A 119.85(19)
F1A C5A C4A 120.9(2)
F1A C5A C6A 119.3(2)
C4A C5A C6A 119.8(3)
C5A C6A H6A 119.8
C7A C6A C5A 120.3(2)
C7A C6A H6A 119.8
C6A C7A H7A 119.5
C6A C7A C8A 121.0(2)
C8A C7A H7A 119.5
C3A C8A C7A 118.0(3)
C3A C8A H8A 121.0
C7A C8A H8A 121.0
C2A C9A H9A 105.8
C10A C9A C2A 112.53(18)
C10A C9A H9A 105.8
C10A C9A C12A 114.33(18)
C12A C9A C2A 111.84(16)
C12A C9A H9A 105.8
C9A C10A H10A 117.3
C11A C10A C9A 125.4(2)
C11A C10A H10A 117.3
C10A C11A H11A 120.0
C10A C11A H11B 120.0
H11A C11A H11B 120.0
C13A C12A C9A 122.32(18)
C17A C12A C9A 119.64(18)
C17A C12A C13A 118.04(19)
C12A C13A H13D 119.6
C14A C13A C12A 120.8(2)
C14A C13A H13D 119.6
C13A C14A H14C 119.8
C13A C14A C15A 120.3(2)
C15A C14A H14C 119.8
C14A C15A H15A 120.1
C16A C15A C14A 119.7(2)
C16A C15A H15A 120.1
C15A C16A H16A 120.1
C15A C16A C17A 119.8(2)
C17A C16A H16A 120.1
C12A C17A C16A 121.3(2)
C12A C17A H17A 119.4
C16A C17A H17A 119.4
N1A C18A H18A 108.8
N1A C18A H18B 108.8
N1A C18A C19A 113.84(15)
H18A C18A H18B 107.7
C19A C18A H18A 108.8
C19A C18A H18B 108.8
C20A C19A C18A 119.52(17)
C20A C19A C24A 118.63(17)
C24A C19A C18A 121.78(17)
C19A C20A H20A 119.7
C21A C20A C19A 120.62(18)
C21A C20A H20A 119.7
C20A C21A H21A 119.4
C20A C21A C22A 121.15(19)
C22A C21A H21A 119.4
C21A C22A C23A 118.08(18)
C21A C22A C25A 120.9(2)
C23A C22A C25A 121.0(2)
C22A C23A H23A 119.5
C24A C23A C22A 121.09(18)
C24A C23A H23A 119.5
C19A C24A H24A 119.8
C23A C24A C19A 120.42(18)
C23A C24A H24A 119.8
C22A C25A H25A 109.5
C22A C25A H25B 109.5
C22A C25A H25C 109.5
H25A C25A H25B 109.5
H25A C25A H25C 109.5
H25B C25A H25C 109.5

loop_
_geom_bond_atom_site_label_1
_geom_bond_atom_site_label_2
_geom_bond_distance
O1 CBA 1.225(2)
C1 C7 1.393(3)
C1 C9 1.523(2)
C1 CB7A 1.395(3)
C2 C3 1.391(3)
C2 C4 1.379(3)
C2 NBA 1.420(2)
C3 C6 1.506(3)
C3 C10 1.384(3)
C4 C11 1.378(3)
C4 FBA 1.355(2)
C5 H5 0.9500
C5 C7 1.389(3)
C5 CB5A 1.380(3)
C6 C9 1.561(3)
C6 OBA 1.416(2)
C6 CBA 1.543(2)
C7 H7 0.9500
C8 H8 0.9500
C8 C10 1.390(3)
C8 C11 1.385(3)
C9 H9 1.0000
C9 C12 1.504(3)
C10 H10 0.9500
C11 H11 0.9500
C12 H12 0.9500
C12 C14 1.315(3)
C13 H13A 0.9800
C13 H13B 0.9800
C13 H13C 0.9800
C13 CB2A 1.511(3)
C14 H14A 0.9500
C14 H14B 0.9500
OBA HBA 0.907(19)
NBA CB8A 1.461(2)
NBA CBA 1.365(2)
CB0A HB0A 0.9500
CB0A CB1A 1.383(3)
CB0A CB9A 1.386(3)
CB1A HB1A 0.9500
CB1A CB2A 1.388(3)
CB2A CB3A 1.388(3)
CB3A HB3A 0.9500
CB3A CB4A 1.385(3)
CB4A HB4A 0.9500
CB4A CB9A 1.385(3)
CB5A HB5A 0.9500
CB5A CB6A 1.372(3)
CB6A HB6A 0.9500
CB6A CB7A 1.388(3)
CB7A HB7A 0.9500
CB8A HB8A 0.9900
CB8A HB8B 0.9900
CB8A CB9A 1.511(2)
F1A C5A 1.351(3)
O1A C1A 1.224(2)
O2A C2A 1.428(2)
O2A H2A 0.90(2)
N1A C1A 1.350(3)
N1A C4A 1.420(2)
N1A C18A 1.460(3)
C1A C2A 1.537(3)
C2A C3A 1.506(3)
C2A C9A 1.544(3)
C3A C4A 1.383(3)
C3A C8A 1.387(3)
C4A C5A 1.378(3)
C5A C6A 1.381(4)
C6A H6A 0.9500
C6A C7A 1.368(5)
C7A H7A 0.9500
C7A C8A 1.397(4)
C8A H8A 0.9500
C9A H9A 1.0000
C9A C10A 1.510(3)
C9A C12A 1.529(3)
C10A H10A 0.9500
C10A C11A 1.314(4)
C11A H11A 0.9500
C11A H11B 0.9500
C12A C13A 1.395(3)
C12A C17A 1.388(3)
C13A H13D 0.9500
C13A C14A 1.383(3)
C14A H14C 0.9500
C14A C15A 1.384(3)
C15A H15A 0.9500
C15A C16A 1.379(4)
C16A H16A 0.9500
C16A C17A 1.390(3)
C17A H17A 0.9500
C18A H18A 0.9900
C18A H18B 0.9900
C18A C19A 1.510(3)
C19A C20A 1.383(3)
C19A C24A 1.388(3)
C20A H20A 0.9500
C20A C21A 1.381(3)
C21A H21A 0.9500
C21A C22A 1.384(3)
C22A C23A 1.387(3)
C22A C25A 1.504(3)
C23A H23A 0.9500
C23A C24A 1.382(3)
C24A H24A 0.9500
C25A H25A 0.9800
C25A H25B 0.9800
C25A H25C 0.9800
